data_8103309
loop_
_publ_author_name
'Xi-Ying Hu'
'Jian-Xu Wang'
'Wen-Wen Shan'

_publ_section_title
;
 Crystal structure of
 tetra[(2,6-dicarboxylato-2',6'-dicarboxy-1,1'-biphenyl)-(6,6'-dimethyl-2,2'-bipyridine)copper(II)]
 pentahydrate, [Cu(C16H8O8)(C12H12N2)]4 &#x00B7; 5H2O
;
_journal_issue 2
_journal_name_full 'Zeitschrift f\"ur Kristallographie - New Crystal Structures'
_journal_page_first 227
_journal_volume 227
_journal_year 2012
_chemical_formula_moiety '4(C28 H20 Cu N2 O8), 5(H2 O)'
_chemical_formula_sum 'C112 H90 Cu4 N8 O37'
_chemical_formula_weight 2394.08
_space_group_IT_number 14
_symmetry_cell_setting monoclinic
_symmetry_space_group_name_Hall '-P 2ybc'
_symmetry_space_group_name_H-M 'P 1 21/c 1'
_atom_sites_solution_hydrogens geom
_atom_sites_solution_primary direct
_atom_sites_solution_secondary difmap
_audit_creation_method SHELXL-97
_audit_update_record
;
2011-04-03 # Formatted by publCIF
;
_cell_angle_alpha 90.00
_cell_angle_beta 125.705(9)
_cell_angle_gamma 90.00
_cell_formula_units_Z 1
_cell_length_a 10.147(2)
_cell_length_b 17.955(4)
_cell_length_c 17.301(3)
_cell_measurement_reflns_used 863
_cell_measurement_temperature 276(2)
_cell_measurement_theta_max 54.819
_cell_measurement_theta_min 2.269
_cell_volume 2559.6(9)
_computing_cell_refinement 'APEX 2'
_computing_data_collection 'APEX 2(Bruker, 2009)[14]'
_computing_data_reduction 'SAINT(Bruker, 2009)[14]'
_computing_molecular_graphics 'Diamond (Brandenburg, 1999)[15]'
_computing_publication_material 'SHELXTL (Sheldrick, 2008)[17]'
_computing_structure_refinement 'SHELXL-97 (Sheldrick, 1997)[16]'
_computing_structure_solution 'SHELXS-97 (Sheldrick, 2008)[14]'
_diffrn_ambient_temperature 276(2)
_diffrn_measured_fraction_theta_full 0.996
_diffrn_measured_fraction_theta_max 0.996
_diffrn_measurement_device_type 'CCD area detector'
_diffrn_measurement_method 'phi and omega scans'
_diffrn_radiation_monochromator graphite
_diffrn_radiation_source 'fine-focus sealed tube'
_diffrn_radiation_type MoK\a
_diffrn_radiation_wavelength 0.71073
_diffrn_reflns_av_R_equivalents 0.0688
_diffrn_reflns_av_sigmaI/netI 0.0812
_diffrn_reflns_limit_h_max 8
_diffrn_reflns_limit_h_min -12
_diffrn_reflns_limit_k_max 21
_diffrn_reflns_limit_k_min -20
_diffrn_reflns_limit_l_max 20
_diffrn_reflns_limit_l_min -20
_diffrn_reflns_number 13641
_diffrn_reflns_theta_full 25.00
_diffrn_reflns_theta_max 25.00
_diffrn_reflns_theta_min 1.84
_exptl_absorpt_coefficient_mu 0.915
_exptl_absorpt_correction_T_max 0.8526
_exptl_absorpt_correction_T_min 0.8381
_exptl_absorpt_correction_type multi-scan
_exptl_absorpt_process_details 'SADABS(Bruker, 2005)'
_exptl_crystal_colour blue
_exptl_crystal_density_diffrn 1.553
_exptl_crystal_density_method 'not measured'
_exptl_crystal_description block
_exptl_crystal_F_000 1230
_exptl_crystal_size_max 0.20
_exptl_crystal_size_mid 0.19
_exptl_crystal_size_min 0.18
_refine_diff_density_max 0.420
_refine_diff_density_min -0.391
_refine_diff_density_rms 0.065
_refine_ls_extinction_method none
_refine_ls_goodness_of_fit_ref 1.005
_refine_ls_hydrogen_treatment constr
_refine_ls_matrix_type full
_refine_ls_number_parameters 374
_refine_ls_number_reflns 4500
_refine_ls_number_restraints 13
_refine_ls_restrained_S_all 1.030
_refine_ls_R_factor_all 0.1016
_refine_ls_R_factor_gt 0.0588
_refine_ls_shift/su_max 0.001
_refine_ls_shift/su_mean 0.000
_refine_ls_structure_factor_coef Fsqd
_refine_ls_weighting_details 'calc w=1/[\s^2^(Fo^2^)+(0.0619P)^2^+0.5662P] where P=(Fo^2^+2Fc^2^)/3'
_refine_ls_weighting_scheme calc
_refine_ls_wR_factor_gt 0.1235
_refine_ls_wR_factor_ref 0.1370
_reflns_number_gt 2977
_reflns_number_total 4500
_reflns_threshold_expression >2sigma(I)
_cod_data_source_file 1267-3508.cff
_cod_data_source_block a
_cod_original_sg_symbol_Hall '-P 2ybc '
_cod_original_sg_symbol_H-M P2(1)/c
_cod_database_code 8103309

loop_
_symmetry_equiv_pos_as_xyz
'x, y, z'
'-x, y+1/2, -z+1/2'
'-x, -y, -z'
'x, -y-1/2, z-1/2'

loop_
_atom_site_label
_atom_site_type_symbol
_atom_site_fract_x
_atom_site_fract_y
_atom_site_fract_z
_atom_site_U_iso_or_equiv
_atom_site_adp_type
_atom_site_occupancy
_atom_site_symmetry_multiplicity
_atom_site_calc_flag
_atom_site_refinement_flags
_atom_site_disorder_group
Cu1 Cu 0.70861(7) 0.67645(4) 0.58570(4) 0.0352(2) Uani 0.9419(12) 1 d PU 1
Cu1A Cu 0.6682(11) 0.6328(6) 0.6044(6) 0.0352(2) Uani 0.0581(12) 1 d PU 2
O1 O 0.8103(5) 0.6534(2) 1.0971(2) 0.0652(11) Uani 1 1 d . .
O2 O 0.7989(4) 0.76114(18) 1.0312(2) 0.0441(8) Uani 1 1 d . .
O3 O 0.9015(4) 0.6756(2) 0.7219(2) 0.0580(10) Uani 1 1 d . .
O4 O 0.6610(4) 0.65877(19) 0.6852(2) 0.0481(9) Uani 1 1 d U .
O5 O 0.5952(5) 0.5462(2) 0.8360(3) 0.0721(11) Uani 1 1 d . .
H5 H 0.5622 0.5033 0.8383 0.108 Uiso 1 1 d R .
O6 O 0.4053(5) 0.5796(2) 0.8534(3) 0.0912(14) Uani 1 1 d . .
O7 O 0.8960(4) 0.8297(2) 0.9402(3) 0.0573(9) Uani 1 1 d . .
H7 H 0.8603 0.8081 0.9661 0.086 Uiso 1 1 calc R .
O8 O 0.7987(5) 0.8735(2) 0.7988(3) 0.0797(12) Uani 1 1 d . .
O1W O 0.6314(7) 0.5566(3) 0.1232(3) 0.124(2) Uani 1 1 d . .
H1WD H 0.6820 0.5779 0.1772 0.148 Uiso 1 1 d R .
H1WA H 0.6897 0.5883 0.1141 0.185 Uiso 1 1 d R .
O2W O 0.5000 0.5000 1.0000 0.231(12) Uani 0.50 2 d SP .
H2WA H 0.5250 0.5145 0.9633 0.346 Uiso 0.25 1 d PR .
H2WB H 0.5183 0.4564 1.0103 0.346 Uiso 0.25 1 d PR .
N1 N 0.4797(4) 0.6687(2) 0.4723(2) 0.0430(10) Uani 1 1 d . .
N2 N 0.7181(4) 0.57172(19) 0.5259(2) 0.0337(9) Uani 1 1 d . .
C1 C 0.8267(5) 0.6905(3) 1.0445(3) 0.0419(12) Uani 1 1 d . .
C2 C 0.8102(5) 0.6610(2) 0.7474(3) 0.0356(11) Uani 1 1 d . .
C3 C 0.8839(5) 0.6555(2) 0.9902(3) 0.0371(11) Uani 1 1 d . .
C4 C 0.8079(5) 0.6704(2) 0.8931(3) 0.0330(10) Uani 1 1 d . .
C5 C 0.8817(5) 0.6457(2) 0.8506(3) 0.0361(11) Uani 1 1 d . .
C6 C 1.0235(6) 0.6035(3) 0.9015(3) 0.0469(12) Uani 1 1 d . .
H6A H 1.0737 0.5888 0.8730 0.056 Uiso 1 1 calc R .
C7 C 1.0902(6) 0.5834(3) 0.9959(3) 0.0497(13) Uani 1 1 d . .
H7A H 1.1811 0.5528 1.0293 0.060 Uiso 1 1 calc R .
C8 C 1.0197(6) 0.6092(3) 1.0383(3) 0.0466(12) Uani 1 1 d . .
H8 H 1.0636 0.5956 1.1008 0.056 Uiso 1 1 calc R .
C9 C 0.5099(6) 0.5933(3) 0.8356(3) 0.0525(14) Uani 1 1 d . .
C10 C 0.7838(6) 0.8324(3) 0.8483(4) 0.0497(13) Uani 1 1 d . .
C11 C 0.6359(6) 0.7851(3) 0.8104(3) 0.0401(11) Uani 1 1 d . .
C12 C 0.4853(7) 0.8179(3) 0.7507(4) 0.0552(14) Uani 1 1 d . .
H12 H 0.4778 0.8665 0.7297 0.066 Uiso 1 1 calc R .
C13 C 0.3482(7) 0.7802(3) 0.7223(4) 0.0604(15) Uani 1 1 d . .
H13 H 0.2473 0.8025 0.6813 0.072 Uiso 1 1 calc R .
C14 C 0.3585(6) 0.7088(3) 0.7542(3) 0.0567(14) Uani 1 1 d . .
H14 H 0.2651 0.6845 0.7387 0.068 Uiso 1 1 calc R .
C15 C 0.5073(6) 0.6728(3) 0.8094(3) 0.0429(11) Uani 1 1 d . .
C16 C 0.6505(5) 0.7103(3) 0.8383(3) 0.0359(11) Uani 1 1 d . .
C17 C 0.3656(6) 0.7179(3) 0.4537(3) 0.0523(14) Uani 1 1 d . .
C18 C 0.2042(7) 0.7049(4) 0.3795(4) 0.0676(17) Uani 1 1 d . .
H18 H 0.1248 0.7386 0.3676 0.081 Uiso 1 1 calc R .
C19 C 0.1619(6) 0.6435(4) 0.3246(4) 0.0642(16) Uani 1 1 d . .
H19 H 0.0541 0.6357 0.2739 0.077 Uiso 1 1 calc R .
C20 C 0.2782(6) 0.5928(3) 0.3438(3) 0.0529(14) Uani 1 1 d . .
H20 H 0.2503 0.5500 0.3071 0.064 Uiso 1 1 calc R .
C21 C 0.4387(5) 0.6063(3) 0.4194(3) 0.0395(11) Uani 1 1 d . .
C22 C 0.4175(7) 0.7861(3) 0.5150(4) 0.0768(19) Uani 1 1 d . .
H22A H 0.5217 0.8022 0.5322 0.115 Uiso 1 1 calc R .
H22B H 0.4247 0.7748 0.5715 0.115 Uiso 1 1 calc R .
H22C H 0.3395 0.8251 0.4804 0.115 Uiso 1 1 calc R .
C23 C 0.5729(5) 0.5549(3) 0.4460(3) 0.0375(11) Uani 1 1 d . .
C24 C 0.5507(6) 0.4928(3) 0.3919(3) 0.0556(14) Uani 1 1 d . .
H24 H 0.4497 0.4823 0.3359 0.067 Uiso 1 1 calc R .
C25 C 0.6813(7) 0.4473(3) 0.4230(4) 0.0638(16) Uani 1 1 d . .
H25 H 0.6686 0.4045 0.3890 0.077 Uiso 1 1 calc R .
C26 C 0.8287(7) 0.4646(3) 0.5031(4) 0.0544(14) Uani 1 1 d . .
H26 H 0.9177 0.4341 0.5239 0.065 Uiso 1 1 calc R .
C27 C 0.8462(5) 0.5284(3) 0.5543(3) 0.0400(11) Uani 1 1 d . .
C28 C 1.0073(6) 0.5493(3) 0.6425(3) 0.0603(15) Uani 1 1 d . .
H28A H 1.0235 0.6020 0.6425 0.090 Uiso 1 1 calc R .
H28B H 1.0916 0.5231 0.6445 0.090 Uiso 1 1 calc R .
H28C H 1.0101 0.5364 0.6973 0.090 Uiso 1 1 calc R .

loop_
_atom_site_aniso_label
_atom_site_aniso_U_11
_atom_site_aniso_U_22
_atom_site_aniso_U_33
_atom_site_aniso_U_23
_atom_site_aniso_U_13
_atom_site_aniso_U_12
Cu1 0.0312(3) 0.0477(4) 0.0224(3) -0.0011(3) 0.0132(2) 0.0042(3)
Cu1A 0.0312(3) 0.0477(4) 0.0224(3) -0.0011(3) 0.0132(2) 0.0042(3)
O1 0.085(3) 0.066(3) 0.055(2) 0.0109(19) 0.047(2) -0.011(2)
O2 0.055(2) 0.043(2) 0.0382(18) 0.0000(15) 0.0296(17) -0.0029(15)
O3 0.045(2) 0.092(3) 0.0361(18) 0.0008(18) 0.0230(17) 0.0005(19)
O4 0.038(2) 0.071(3) 0.0245(16) -0.0026(15) 0.0124(15) -0.0035(16)
O5 0.075(3) 0.044(2) 0.087(3) 0.010(2) 0.042(2) -0.007(2)
O6 0.095(3) 0.071(3) 0.138(4) 0.000(3) 0.085(3) -0.023(2)
O7 0.069(3) 0.054(2) 0.060(2) -0.0105(18) 0.044(2) -0.0256(18)
O8 0.110(3) 0.065(3) 0.090(3) 0.017(2) 0.073(3) -0.007(2)
O1W 0.184(5) 0.088(4) 0.102(4) -0.013(3) 0.086(4) -0.068(4)
O2W 0.42(4) 0.096(15) 0.28(3) 0.060(17) 0.27(3) 0.028(19)
N1 0.034(2) 0.059(3) 0.031(2) -0.003(2) 0.0162(18) 0.0077(19)
N2 0.032(2) 0.035(2) 0.033(2) -0.0026(16) 0.0189(18) 0.0007(17)
C1 0.046(3) 0.042(3) 0.027(2) 0.001(2) 0.015(2) -0.008(2)
C2 0.034(3) 0.031(3) 0.033(2) -0.0061(19) 0.015(2) -0.0003(19)
C3 0.035(3) 0.037(3) 0.029(2) 0.0009(19) 0.013(2) -0.005(2)
C4 0.035(3) 0.030(2) 0.021(2) -0.0040(19) 0.008(2) -0.008(2)
C5 0.033(3) 0.031(3) 0.026(2) -0.0020(19) 0.007(2) -0.002(2)
C6 0.049(3) 0.038(3) 0.041(3) -0.004(2) 0.019(3) -0.001(2)
C7 0.039(3) 0.038(3) 0.045(3) 0.001(2) 0.009(3) 0.006(2)
C8 0.047(3) 0.041(3) 0.036(3) 0.005(2) 0.015(2) -0.005(2)
C9 0.041(3) 0.055(4) 0.044(3) -0.010(3) 0.015(3) -0.014(3)
C10 0.071(4) 0.039(3) 0.055(3) 0.001(3) 0.046(3) 0.002(3)
C11 0.054(3) 0.037(3) 0.030(2) -0.002(2) 0.024(2) 0.004(2)
C12 0.068(4) 0.046(3) 0.046(3) 0.007(3) 0.030(3) 0.019(3)
C13 0.048(4) 0.057(4) 0.052(3) 0.002(3) 0.015(3) 0.017(3)
C14 0.035(3) 0.068(4) 0.047(3) -0.015(3) 0.013(3) -0.005(3)
C15 0.043(3) 0.041(3) 0.034(2) -0.007(2) 0.016(2) -0.005(2)
C16 0.037(3) 0.040(3) 0.021(2) -0.004(2) 0.012(2) -0.001(2)
C17 0.039(3) 0.074(4) 0.033(3) 0.009(3) 0.015(2) 0.020(3)
C18 0.044(4) 0.100(5) 0.059(4) 0.017(4) 0.030(3) 0.026(3)
C19 0.029(3) 0.111(5) 0.037(3) 0.015(3) 0.011(2) 0.005(3)
C20 0.042(3) 0.081(4) 0.031(3) -0.004(3) 0.019(3) -0.014(3)
C21 0.030(3) 0.060(3) 0.025(2) 0.001(2) 0.014(2) -0.003(2)
C22 0.070(4) 0.080(5) 0.069(4) -0.004(3) 0.034(3) 0.032(3)
C23 0.036(3) 0.048(3) 0.029(2) -0.009(2) 0.019(2) -0.010(2)
C24 0.056(4) 0.060(4) 0.046(3) -0.020(3) 0.027(3) -0.014(3)
C25 0.086(5) 0.050(4) 0.065(4) -0.026(3) 0.049(4) -0.013(3)
C26 0.072(4) 0.043(3) 0.061(3) -0.002(3) 0.046(3) 0.015(3)
C27 0.042(3) 0.040(3) 0.042(3) 0.003(2) 0.026(2) 0.004(2)
C28 0.040(3) 0.067(4) 0.059(3) -0.007(3) 0.020(3) 0.013(3)

loop_
_atom_type_symbol
_atom_type_description
_atom_type_scat_dispersion_real
_atom_type_scat_dispersion_imag
_atom_type_scat_source
C C 0.0033 0.0016 'International Tables Vol C Tables 4.2.6.8 and 6.1.1.4'
H H 0.0000 0.0000 'International Tables Vol C Tables 4.2.6.8 and 6.1.1.4'
Cu Cu 0.3201 1.2651 'International Tables Vol C Tables 4.2.6.8 and 6.1.1.4'
N N 0.0061 0.0033 'International Tables Vol C Tables 4.2.6.8 and 6.1.1.4'
O O 0.0106 0.0060 'International Tables Vol C Tables 4.2.6.8 and 6.1.1.4'

loop_
_geom_angle_atom_site_label_1
_geom_angle_atom_site_label_2
_geom_angle_atom_site_label_3
_geom_angle
_geom_angle_site_symmetry_1
_geom_angle_site_symmetry_3
N1 Cu1 O2 99.63(14) . 4_575
N1 Cu1 O3 159.96(14) . .
O2 Cu1 O3 99.05(14) 4_575 .
N1 Cu1 O4 96.02(14) . .
O2 Cu1 O4 150.93(13) 4_575 .
O3 Cu1 O4 63.97(13) . .
N1 Cu1 N2 79.64(15) . .
O2 Cu1 N2 95.75(13) 4_575 .
O3 Cu1 N2 105.62(14) . .
O4 Cu1 N2 111.14(13) . .
O4 Cu1A N2 161.9(7) . .
O4 Cu1A N1 114.6(5) . .
N2 Cu1A N1 81.8(3) . .
O4 Cu1A O3 69.0(4) . .
N2 Cu1A O3 104.8(4) . .
N1 Cu1A O3 137.0(6) . .
C1 O2 Cu1 125.4(3) . 4_576
C2 O3 Cu1 90.0(3) . .
C2 O3 Cu1A 68.4(4) . .
C2 O4 Cu1A 96.7(4) . .
C2 O4 Cu1 87.5(3) . .
C9 O5 H5 109.5 . .
C10 O7 H7 109.5 . .
H1WD O1W H1WA 82.5 . .
H2WA O2W H2WB 109.5 . .
C17 N1 C21 120.3(4) . .
C17 N1 Cu1 122.7(3) . .
C21 N1 Cu1 116.7(3) . .
C17 N1 Cu1A 126.1(4) . .
C21 N1 Cu1A 102.4(4) . .
C27 N2 C23 119.7(4) . .
C27 N2 Cu1A 129.6(4) . .
C23 N2 Cu1A 105.0(4) . .
C27 N2 Cu1 129.1(3) . .
C23 N2 Cu1 111.0(3) . .
O1 C1 O2 124.2(5) . .
O1 C1 C3 120.8(4) . .
O2 C1 C3 115.0(4) . .
O4 C2 O3 118.4(4) . .
O4 C2 C5 121.2(4) . .
O3 C2 C5 120.4(4) . .
C8 C3 C4 119.2(4) . .
C8 C3 C1 119.0(4) . .
C4 C3 C1 121.7(4) . .
C5 C4 C3 118.8(4) . .
C5 C4 C16 121.7(4) . .
C3 C4 C16 119.5(4) . .
C6 C5 C4 121.0(4) . .
C6 C5 C2 116.9(4) . .
C4 C5 C2 122.1(4) . .
C5 C6 C7 119.6(5) . .
C5 C6 H6A 120.2 . .
C7 C6 H6A 120.2 . .
C8 C7 C6 119.2(4) . .
C8 C7 H7A 120.4 . .
C6 C7 H7A 120.4 . .
C7 C8 C3 121.7(4) . .
C7 C8 H8 119.2 . .
C3 C8 H8 119.2 . .
O5 C9 O6 123.6(6) . .
O5 C9 C15 123.9(5) . .
O6 C9 C15 112.5(5) . .
O8 C10 O7 120.3(5) . .
O8 C10 C11 123.0(5) . .
O7 C10 C11 116.6(4) . .
C12 C11 C16 120.9(5) . .
C12 C11 C10 118.2(5) . .
C16 C11 C10 120.9(4) . .
C13 C12 C11 120.7(5) . .
C13 C12 H12 119.7 . .
C11 C12 H12 119.7 . .
C12 C13 C14 119.9(5) . .
C12 C13 H13 120.0 . .
C14 C13 H13 120.0 . .
C13 C14 C15 120.5(5) . .
C13 C14 H14 119.7 . .
C15 C14 H14 119.7 . .
C14 C15 C16 120.4(5) . .
C14 C15 C9 118.3(5) . .
C16 C15 C9 121.3(4) . .
C15 C16 C11 117.2(4) . .
C15 C16 C4 120.0(4) . .
C11 C16 C4 122.7(4) . .
N1 C17 C18 119.9(5) . .
N1 C17 C22 118.1(5) . .
C18 C17 C22 122.0(5) . .
C19 C18 C17 120.4(5) . .
C19 C18 H18 119.8 . .
C17 C18 H18 119.8 . .
C18 C19 C20 119.8(5) . .
C18 C19 H19 120.1 . .
C20 C19 H19 120.1 . .
C19 C20 C21 118.8(5) . .
C19 C20 H20 120.6 . .
C21 C20 H20 120.6 . .
N1 C21 C20 120.7(4) . .
N1 C21 C23 116.3(4) . .
C20 C21 C23 122.9(4) . .
C17 C22 H22A 109.5 . .
C17 C22 H22B 109.5 . .
H22A C22 H22B 109.5 . .
C17 C22 H22C 109.5 . .
H22A C22 H22C 109.5 . .
H22B C22 H22C 109.5 . .
N2 C23 C24 121.7(4) . .
N2 C23 C21 116.0(4) . .
C24 C23 C21 122.3(4) . .
C25 C24 C23 118.4(5) . .
C25 C24 H24 120.8 . .
C23 C24 H24 120.8 . .
C26 C25 C24 120.1(5) . .
C26 C25 H25 119.9 . .
C24 C25 H25 119.9 . .
C25 C26 C27 119.5(5) . .
C25 C26 H26 120.2 . .
C27 C26 H26 120.2 . .
N2 C27 C26 120.5(4) . .
N2 C27 C28 118.6(4) . .
C26 C27 C28 120.9(4) . .
C27 C28 H28A 109.5 . .
C27 C28 H28B 109.5 . .
H28A C28 H28B 109.5 . .
C27 C28 H28C 109.5 . .
H28A C28 H28C 109.5 . .
H28B C28 H28C 109.5 . .

loop_
_geom_bond_atom_site_label_1
_geom_bond_atom_site_label_2
_geom_bond_distance
_geom_bond_site_symmetry_2
Cu1 N1 1.986(4) .
Cu1 O2 1.998(3) 4_575
Cu1 O3 2.000(3) .
Cu1 O4 2.067(3) .
Cu1 N2 2.176(3) .
Cu1A O4 1.516(9) .
Cu1A N2 2.028(9) .
Cu1A N1 2.048(9) .
Cu1A O3 2.170(10) .
O1 C1 1.214(5) .
O2 C1 1.291(5) .
O2 Cu1 1.998(3) 4_576
O3 C2 1.264(5) .
O4 C2 1.245(5) .
O5 C9 1.206(6) .
O5 H5 0.8503 .
O6 C9 1.290(6) .
O7 C10 1.310(6) .
O7 H7 0.8200 .
O8 C10 1.204(5) .
O1W H1WD 0.8501 .
O1W H1WA 0.9000 .
O2W H2WA 0.8500 .
O2W H2WB 0.7999 .
N1 C17 1.339(6) .
N1 C21 1.349(6) .
N2 C27 1.338(5) .
N2 C23 1.340(5) .
C1 C3 1.500(6) .
C2 C5 1.510(6) .
C3 C8 1.394(6) .
C3 C4 1.405(5) .
C4 C5 1.393(6) .
C4 C16 1.483(6) .
C5 C6 1.393(6) .
C6 C7 1.403(6) .
C6 H6A 0.9300 .
C7 C8 1.370(6) .
C7 H7A 0.9300 .
C8 H8 0.9300 .
C9 C15 1.494(7) .
C10 C11 1.502(7) .
C11 C12 1.382(7) .
C11 C16 1.404(6) .
C12 C13 1.356(7) .
C12 H12 0.9300 .
C13 C14 1.375(7) .
C13 H13 0.9300 .
C14 C15 1.388(7) .
C14 H14 0.9300 .
C15 C16 1.402(6) .
C17 C18 1.389(7) .
C17 C22 1.500(7) .
C18 C19 1.351(8) .
C18 H18 0.9300 .
C19 C20 1.369(7) .
C19 H19 0.9300 .
C20 C21 1.391(6) .
C20 H20 0.9300 .
C21 C23 1.479(6) .
C22 H22A 0.9600 .
C22 H22B 0.9600 .
C22 H22C 0.9600 .
C23 C24 1.387(6) .
C24 C25 1.372(7) .
C24 H24 0.9300 .
C25 C26 1.355(7) .
C25 H25 0.9300 .
C26 C27 1.395(6) .
C26 H26 0.9300 .
C27 C28 1.493(6) .
C28 H28A 0.9600 .
C28 H28B 0.9600 .
C28 H28C 0.9600 .

loop_
_geom_hbond_atom_site_label_D
_geom_hbond_atom_site_label_H
_geom_hbond_atom_site_label_A
_geom_hbond_distance_DH
_geom_hbond_distance_HA
_geom_hbond_distance_DA
_geom_hbond_angle_DHA
_geom_hbond_site_symmetry_A
O2W H2WA O6 0.85 1.94 2.560(4) 128.8 .
O2W H2WB O6 0.80 2.11 2.560(4) 115.8 3_667
O5 H5 O1W 0.85 2.64 3.329(6) 138.7 3_666
O7 H7 O2 0.82 1.78 2.602(4) 175.3 .
O1W H1WD O8 0.85 1.92 2.770(6) 179.2 4_575
O1W H1WA O1 0.90 1.84 2.735(5) 179.3 1_554

loop_
_geom_torsion_atom_site_label_1
_geom_torsion_atom_site_label_2
_geom_torsion_atom_site_label_3
_geom_torsion_atom_site_label_4
_geom_torsion
_geom_torsion_site_symmetry_1
N1 Cu1 O3 C2 -1.2(6) .
O2 Cu1 O3 C2 157.4(3) 4_575
O4 Cu1 O3 C2 2.3(2) .
N2 Cu1 O3 C2 -104.0(3) .
N1 Cu1 O3 Cu1A 37.2(7) .
O2 Cu1 O3 Cu1A -164.2(5) 4_575
O4 Cu1 O3 Cu1A 40.7(5) .
N2 Cu1 O3 Cu1A -65.6(5) .
O4 Cu1A O3 C2 17.0(4) .
N2 Cu1A O3 C2 -145.1(6) .
N1 Cu1A O3 C2 121.0(7) .
O4 Cu1A O3 Cu1 -121.1(7) .
N2 Cu1A O3 Cu1 76.8(5) .
N1 Cu1A O3 Cu1 -17.1(3) .
N2 Cu1A O4 C2 57(2) .
N1 Cu1A O4 C2 -149.4(6) .
O3 Cu1A O4 C2 -16.1(3) .
N2 Cu1A O4 Cu1 128(3) .
N1 Cu1A O4 Cu1 -77.8(8) .
O3 Cu1A O4 Cu1 55.5(6) .
N1 Cu1 O4 C2 176.4(3) .
O2 Cu1 O4 C2 -61.2(4) 4_575
O3 Cu1 O4 C2 -2.4(2) .
N2 Cu1 O4 C2 95.3(3) .
N1 Cu1 O4 Cu1A 67.1(7) .
O2 Cu1 O4 Cu1A -170.5(7) 4_575
O3 Cu1 O4 Cu1A -111.7(7) .
N2 Cu1 O4 Cu1A -14.1(7) .
O2 Cu1 N1 C17 -89.8(4) 4_575
O3 Cu1 N1 C17 68.8(7) .
O4 Cu1 N1 C17 65.6(4) .
N2 Cu1 N1 C17 176.1(4) .
O2 Cu1 N1 C21 97.5(3) 4_575
O3 Cu1 N1 C21 -103.9(5) .
O4 Cu1 N1 C21 -107.1(3) .
N2 Cu1 N1 C21 3.3(3) .
O2 Cu1 N1 Cu1A 163.5(5) 4_575
O3 Cu1 N1 Cu1A -37.9(7) .
O4 Cu1 N1 Cu1A -41.1(5) .
N2 Cu1 N1 Cu1A 69.4(5) .
O4 Cu1A N1 C17 7.7(10) .
N2 Cu1A N1 C17 179.8(5) .
O3 Cu1A N1 C17 -77.2(9) .
O4 Cu1A N1 C21 -135.2(7) .
N2 Cu1A N1 C21 36.8(4) .
O3 Cu1A N1 C21 139.8(6) .
O4 Cu1A N1 Cu1 101.5(9) .
N2 Cu1A N1 Cu1 -86.5(5) .
O3 Cu1A N1 Cu1 16.5(3) .
O4 Cu1A N2 C27 -31(3) .
N1 Cu1A N2 C27 173.3(4) .
O3 Cu1A N2 C27 36.8(8) .
O4 Cu1A N2 C23 122(2) .
N1 Cu1A N2 C23 -34.1(5) .
O3 Cu1A N2 C23 -170.7(4) .
O4 Cu1A N2 Cu1 -131(3) .
N1 Cu1A N2 Cu1 72.6(5) .
O3 Cu1A N2 Cu1 -64.0(5) .
N1 Cu1 N2 C27 175.4(4) .
O2 Cu1 N2 C27 76.6(4) 4_575
O3 Cu1 N2 C27 -24.5(4) .
O4 Cu1 N2 C27 -92.1(4) .
N1 Cu1 N2 C23 0.4(3) .
O2 Cu1 N2 C23 -98.4(3) 4_575
O3 Cu1 N2 C23 160.5(3) .
O4 Cu1 N2 C23 92.9(3) .
N1 Cu1 N2 Cu1A -81.9(5) .
O2 Cu1 N2 Cu1A 179.3(5) 4_575
O3 Cu1 N2 Cu1A 78.2(5) .
O4 Cu1 N2 Cu1A 10.6(5) .
Cu1 O2 C1 O1 -4.6(6) 4_576
Cu1 O2 C1 C3 175.9(3) 4_576
Cu1A O4 C2 O3 30.4(6) .
Cu1 O4 C2 O3 3.8(4) .
Cu1A O4 C2 C5 -148.7(6) .
Cu1 O4 C2 C5 -175.3(4) .
Cu1 O3 C2 O4 -3.9(4) .
Cu1A O3 C2 O4 -22.2(4) .
Cu1 O3 C2 C5 175.2(3) .
Cu1A O3 C2 C5 156.9(5) .
O1 C1 C3 C8 -48.1(6) .
O2 C1 C3 C8 131.4(4) .
O1 C1 C3 C4 134.3(5) .
O2 C1 C3 C4 -46.2(6) .
C8 C3 C4 C5 -7.6(6) .
C1 C3 C4 C5 170.0(4) .
C8 C3 C4 C16 171.2(4) .
C1 C3 C4 C16 -11.1(6) .
C3 C4 C5 C6 3.5(6) .
C16 C4 C5 C6 -175.3(4) .
C3 C4 C5 C2 -178.4(4) .
C16 C4 C5 C2 2.8(6) .
O4 C2 C5 C6 139.6(4) .
O3 C2 C5 C6 -39.5(6) .
O4 C2 C5 C4 -38.5(6) .
O3 C2 C5 C4 142.4(4) .
C4 C5 C6 C7 2.2(7) .
C2 C5 C6 C7 -175.9(4) .
C5 C6 C7 C8 -3.8(7) .
C6 C7 C8 C3 -0.4(7) .
C4 C3 C8 C7 6.2(7) .
C1 C3 C8 C7 -171.6(4) .
O8 C10 C11 C12 -46.7(7) .
O7 C10 C11 C12 130.4(5) .
O8 C10 C11 C16 136.0(5) .
O7 C10 C11 C16 -46.9(6) .
C16 C11 C12 C13 4.2(7) .
C10 C11 C12 C13 -173.1(5) .
C11 C12 C13 C14 1.0(8) .
C12 C13 C14 C15 -5.0(8) .
C13 C14 C15 C16 3.9(7) .
C13 C14 C15 C9 -175.1(5) .
O5 C9 C15 C14 139.4(5) .
O6 C9 C15 C14 -37.6(6) .
O5 C9 C15 C16 -39.7(7) .
O6 C9 C15 C16 143.4(5) .
C14 C15 C16 C11 1.1(6) .
C9 C15 C16 C11 -179.9(4) .
C14 C15 C16 C4 -177.0(4) .
C9 C15 C16 C4 2.0(6) .
C12 C11 C16 C15 -5.1(6) .
C10 C11 C16 C15 172.1(4) .
C12 C11 C16 C4 172.9(4) .
C10 C11 C16 C4 -9.9(6) .
C5 C4 C16 C15 102.6(5) .
C3 C4 C16 C15 -76.2(5) .
C5 C4 C16 C11 -75.4(6) .
C3 C4 C16 C11 105.8(5) .
C21 N1 C17 C18 -0.1(7) .
Cu1 N1 C17 C18 -172.6(4) .
Cu1A N1 C17 C18 -137.2(6) .
C21 N1 C17 C22 179.7(5) .
Cu1 N1 C17 C22 7.2(7) .
Cu1A N1 C17 C22 42.7(8) .
N1 C17 C18 C19 -1.4(8) .
C22 C17 C18 C19 178.8(6) .
C17 C18 C19 C20 1.8(9) .
C18 C19 C20 C21 -0.8(8) .
C17 N1 C21 C20 1.1(6) .
Cu1 N1 C21 C20 174.0(3) .
Cu1A N1 C21 C20 146.8(5) .
C17 N1 C21 C23 -179.3(4) .
Cu1 N1 C21 C23 -6.4(5) .
Cu1A N1 C21 C23 -33.6(5) .
C19 C20 C21 N1 -0.7(7) .
C19 C20 C21 C23 179.8(4) .
C27 N2 C23 C24 0.7(6) .
Cu1A N2 C23 C24 -155.1(5) .
Cu1 N2 C23 C24 176.3(4) .
C27 N2 C23 C21 -179.2(4) .
Cu1A N2 C23 C21 24.9(5) .
Cu1 N2 C23 C21 -3.7(4) .
N1 C21 C23 N2 6.7(6) .
C20 C21 C23 N2 -173.7(4) .
N1 C21 C23 C24 -173.2(4) .
C20 C21 C23 C24 6.3(7) .
N2 C23 C24 C25 1.4(7) .
C21 C23 C24 C25 -178.7(4) .
C23 C24 C25 C26 -2.1(8) .
C24 C25 C26 C27 0.7(8) .
C23 N2 C27 C26 -2.1(6) .
Cu1A N2 C27 C26 147.0(6) .
Cu1 N2 C27 C26 -176.7(3) .
C23 N2 C27 C28 178.9(4) .
Cu1A N2 C27 C28 -32.0(7) .
Cu1 N2 C27 C28 4.3(6) .
C25 C26 C27 N2 1.4(7) .
C25 C26 C27 C28 -179.6(5) .
